data_4121589
loop_
_publ_author_name
'Martin, David'
'Canac, Yves'
'Lavallo, Vincent'
'Bertrand, Guy'

_publ_section_title
;
 Comparative reactivity of different types of stable cyclic and acyclic
 mono- and diamino carbenes with simple organic substrates.
;
_journal_issue 13
_journal_name_full 'Journal of the American Chemical Society'
_journal_page_first 5023
_journal_page_last 5030
_journal_paper_doi 10.1021/ja412981x
_journal_volume 136
_journal_year 2014
_chemical_formula_sum 'C25 H35 N O2'
_chemical_formula_weight 381.54
_chemical_name_systematic
; 
 ? 
;
_space_group_IT_number 14
_symmetry_cell_setting monoclinic
_symmetry_space_group_name_Hall '-P 2ybc'
_symmetry_space_group_name_H-M 'P 1 21/c 1'
_atom_sites_solution_hydrogens geom
_atom_sites_solution_primary direct
_atom_sites_solution_secondary difmap
_audit_creation_method SHELXL-97
_cell_angle_alpha 90.00
_cell_angle_beta 103.775(3)
_cell_angle_gamma 90.00
_cell_formula_units_Z 4
_cell_length_a 11.3259(10)
_cell_length_b 8.9928(7)
_cell_length_c 22.3705(17)
_cell_measurement_reflns_used 2337
_cell_measurement_temperature 228(2)
_cell_measurement_theta_max 31.50
_cell_measurement_theta_min 2.27
_cell_volume 2212.9(3)
_computing_cell_refinement 'Bruker SMART'
_computing_data_collection 'Bruker SMART'
_computing_data_reduction 'Bruker SAINT'
_computing_molecular_graphics 'Bruker SHELXTL'
_computing_publication_material 'Bruker SHELXTL'
_computing_structure_refinement 'SHELXL-97 (Sheldrick, 1997)'
_computing_structure_solution 'SHELXS-97 (Sheldrick, 1990)'
_diffrn_ambient_temperature 228(2)
_diffrn_measured_fraction_theta_full 0.999
_diffrn_measured_fraction_theta_max 0.999
_diffrn_measurement_device_type 'CCD area detector'
_diffrn_measurement_method 'phi and omega scans'
_diffrn_radiation_monochromator graphite
_diffrn_radiation_source 'fine-focus sealed tube'
_diffrn_radiation_type MoK\a
_diffrn_radiation_wavelength 0.71073
_diffrn_reflns_av_R_equivalents 0.0282
_diffrn_reflns_av_sigmaI/netI 0.0228
_diffrn_reflns_limit_h_max 15
_diffrn_reflns_limit_h_min -15
_diffrn_reflns_limit_k_max 11
_diffrn_reflns_limit_k_min -11
_diffrn_reflns_limit_l_max 29
_diffrn_reflns_limit_l_min -29
_diffrn_reflns_number 23292
_diffrn_reflns_theta_full 28.28
_diffrn_reflns_theta_max 28.28
_diffrn_reflns_theta_min 1.87
_exptl_absorpt_coefficient_mu 0.071
_exptl_absorpt_correction_type none
_exptl_crystal_colour colorless
_exptl_crystal_density_diffrn 1.145
_exptl_crystal_density_meas 0
_exptl_crystal_density_method 'not measured'
_exptl_crystal_description prism
_exptl_crystal_F_000 832
_exptl_crystal_size_max 0.39
_exptl_crystal_size_mid 0.37
_exptl_crystal_size_min 0.26
_refine_diff_density_max 0.360
_refine_diff_density_min -0.233
_refine_diff_density_rms 0.049
_refine_ls_extinction_coef 0.0018(11)
_refine_ls_extinction_expression Fc^*^=kFc[1+0.001xFc^2^\l^3^/sin(2\q)]^-1/4^
_refine_ls_extinction_method SHELXL
_refine_ls_goodness_of_fit_ref 1.024
_refine_ls_hydrogen_treatment mixed
_refine_ls_matrix_type full
_refine_ls_number_parameters 261
_refine_ls_number_reflns 5475
_refine_ls_number_restraints 0
_refine_ls_restrained_S_all 1.024
_refine_ls_R_factor_all 0.0535
_refine_ls_R_factor_gt 0.0477
_refine_ls_shift/su_max 0.000
_refine_ls_shift/su_mean 0.000
_refine_ls_structure_factor_coef Fsqd
_refine_ls_weighting_details 'calc w=1/[\s^2^(Fo^2^)+(0.0810P)^2^+0.3985P] where P=(Fo^2^+2Fc^2^)/3'
_refine_ls_weighting_scheme calc
_refine_ls_wR_factor_gt 0.1273
_refine_ls_wR_factor_ref 0.1350
_reflns_number_gt 4745
_reflns_number_total 5475
_reflns_threshold_expression >2sigma(I)
_cod_data_source_file ja412981x_si_002.cif
_cod_data_source_block compound5e
_cod_depositor_comments
;
The following automatic conversions were performed:

'_symmetry_cell_setting' value 'Monoclinic' changed to 'monoclinic'
according to
/usr/data/users/saulius/automatic-downloads/current/ACS/lib/dictionaries/cif_core.dic
dictionary named 'cif_core.dic' version 2.4.2 from 2011-04-26.

Automatic conversion script
Id: cif_fix_values 2281 2013-09-26 08:29:07Z andrius 
;
_cod_original_sg_symbol_H-M P2(1)/c
_cod_database_code 4121589

loop_
_symmetry_equiv_pos_as_xyz
'x, y, z'
'-x, y+1/2, -z+1/2'
'-x, -y, -z'
'x, -y-1/2, z-1/2'

loop_
_atom_site_label
_atom_site_type_symbol
_atom_site_fract_x
_atom_site_fract_y
_atom_site_fract_z
_atom_site_U_iso_or_equiv
_atom_site_adp_type
_atom_site_occupancy
_atom_site_symmetry_multiplicity
_atom_site_calc_flag
_atom_site_refinement_flags
N1 N 0.73076(7) 0.93220(10) 0.17684(4) 0.03035(19) Uani 1 1 d .
O1 O 0.50014(6) 0.84964(9) 0.04026(3) 0.03268(17) Uani 1 1 d .
O2 O 0.53395(6) 0.83552(8) 0.14409(3) 0.03048(17) Uani 1 1 d .
C1 C 0.65408(8) 0.82926(10) 0.13304(4) 0.02551(19) Uani 1 1 d .
C2 C 0.62598(8) 0.88707(11) 0.06287(4) 0.0276(2) Uani 1 1 d .
H2 H 0.6310 0.9970 0.0644 0.033 Uiso 1 1 calc R
C3 C 0.44707(9) 0.88112(11) 0.08939(5) 0.0317(2) Uani 1 1 d .
H3 H 0.4330 0.9895 0.0911 0.038 Uiso 1 1 calc R
C4 C 0.68201(11) 1.03486(13) 0.21684(5) 0.0380(2) Uani 1 1 d .
H4 H 0.7528 1.0955 0.2377 0.046 Uiso 1 1 calc R
C5 C 0.63995(14) 0.95851(17) 0.26917(6) 0.0521(3) Uani 1 1 d .
H5A H 0.5691 0.8978 0.2522 0.078 Uiso 1 1 calc R
H5B H 0.6192 1.0332 0.2962 0.078 Uiso 1 1 calc R
H5C H 0.7048 0.8961 0.2923 0.078 Uiso 1 1 calc R
C6 C 0.58652(13) 1.14923(14) 0.18512(6) 0.0497(3) Uani 1 1 d .
H6A H 0.6031 1.1790 0.1462 0.075 Uiso 1 1 calc R
H6B H 0.5900 1.2357 0.2114 0.075 Uiso 1 1 calc R
H6C H 0.5062 1.1051 0.1777 0.075 Uiso 1 1 calc R
C7 C 0.84969(9) 0.97582(13) 0.16675(5) 0.0390(2) Uani 1 1 d .
H7 H 0.8659 0.9101 0.1341 0.047 Uiso 1 1 calc R
C8 C 0.85782(14) 1.13729(16) 0.14473(7) 0.0555(4) Uani 1 1 d .
H8A H 0.7919 1.1560 0.1090 0.083 Uiso 1 1 calc R
H8B H 0.9350 1.1519 0.1339 0.083 Uiso 1 1 calc R
H8C H 0.8517 1.2055 0.1775 0.083 Uiso 1 1 calc R
C9 C 0.95210(12) 0.9482(2) 0.22486(7) 0.0615(4) Uani 1 1 d .
H9A H 0.9399 1.0116 0.2580 0.092 Uiso 1 1 calc R
H9B H 1.0300 0.9708 0.2161 0.092 Uiso 1 1 calc R
H9C H 0.9508 0.8448 0.2371 0.092 Uiso 1 1 calc R
C10 C 0.32830(9) 0.79969(12) 0.08334(5) 0.0364(2) Uani 1 1 d .
C11 C 0.26600(12) 0.81459(18) 0.12958(7) 0.0533(3) Uani 1 1 d .
H11 H 0.2994 0.8715 0.1648 0.064 Uiso 1 1 calc R
C12 C 0.15371(13) 0.7447(2) 0.12354(9) 0.0673(4) Uani 1 1 d .
H12 H 0.1123 0.7532 0.1551 0.081 Uiso 1 1 calc R
C13 C 0.10315(12) 0.6633(2) 0.07143(10) 0.0696(5) Uani 1 1 d .
H13 H 0.0270 0.6176 0.0673 0.084 Uiso 1 1 calc R
C14 C 0.16445(13) 0.6493(2) 0.02548(9) 0.0686(5) Uani 1 1 d .
H14 H 0.1298 0.5942 -0.0101 0.082 Uiso 1 1 calc R
C15 C 0.27761(11) 0.71620(16) 0.03144(7) 0.0502(3) Uani 1 1 d .
H15 H 0.3197 0.7047 0.0002 0.060 Uiso 1 1 calc R
C16 C 0.69248(9) 0.83635(11) 0.01504(4) 0.0302(2) Uani 1 1 d .
C17 C 0.64209(11) 0.72864(13) -0.02873(5) 0.0385(2) Uani 1 1 d .
H17 H 0.5680 0.6834 -0.0273 0.046 Uiso 1 1 calc R
C18 C 0.70014(13) 0.68778(16) -0.07427(6) 0.0498(3) Uani 1 1 d .
H18 H 0.6655 0.6144 -0.1030 0.060 Uiso 1 1 calc R
C19 C 0.80880(13) 0.75413(17) -0.07777(6) 0.0526(3) Uani 1 1 d .
H19 H 0.8485 0.7248 -0.1083 0.063 Uiso 1 1 calc R
C20 C 0.85826(12) 0.86400(15) -0.03589(6) 0.0460(3) Uani 1 1 d .
H20 H 0.9313 0.9106 -0.0383 0.055 Uiso 1 1 calc R
C21 C 0.79999(10) 0.90547(13) 0.00972(5) 0.0363(2) Uani 1 1 d .
H21 H 0.8336 0.9814 0.0375 0.044 Uiso 1 1 calc R
C22 C 0.69485(9) 0.66109(11) 0.14467(4) 0.0297(2) Uani 1 1 d .
C23 C 0.70101(11) 0.62167(13) 0.21225(5) 0.0410(3) Uani 1 1 d .
H23A H 0.7213 0.5173 0.2192 0.062 Uiso 1 1 calc R
H23B H 0.6228 0.6409 0.2213 0.062 Uiso 1 1 calc R
H23C H 0.7628 0.6819 0.2389 0.062 Uiso 1 1 calc R
C24 C 0.60085(10) 0.55654(12) 0.10437(5) 0.0389(2) Uani 1 1 d .
H24A H 0.5983 0.5744 0.0613 0.058 Uiso 1 1 calc R
H24B H 0.5213 0.5754 0.1119 0.058 Uiso 1 1 calc R
H24C H 0.6238 0.4540 0.1145 0.058 Uiso 1 1 calc R
C25 C 0.81976(10) 0.62553(13) 0.13207(6) 0.0396(2) Uani 1 1 d .
H25A H 0.8362 0.5200 0.1379 0.059 Uiso 1 1 calc R
H25B H 0.8823 0.6815 0.1603 0.059 Uiso 1 1 calc R
H25C H 0.8195 0.6527 0.0901 0.059 Uiso 1 1 calc R

loop_
_atom_site_aniso_label
_atom_site_aniso_U_11
_atom_site_aniso_U_22
_atom_site_aniso_U_33
_atom_site_aniso_U_23
_atom_site_aniso_U_13
_atom_site_aniso_U_12
N1 0.0292(4) 0.0342(4) 0.0264(4) -0.0026(3) 0.0040(3) -0.0055(3)
O1 0.0260(3) 0.0404(4) 0.0287(3) 0.0052(3) 0.0006(3) -0.0029(3)
O2 0.0246(3) 0.0377(4) 0.0285(3) 0.0061(3) 0.0051(3) 0.0008(3)
C1 0.0239(4) 0.0276(4) 0.0238(4) 0.0038(3) 0.0033(3) -0.0020(3)
C2 0.0268(4) 0.0292(4) 0.0245(4) 0.0046(3) 0.0013(3) -0.0039(3)
C3 0.0271(4) 0.0329(5) 0.0326(5) 0.0057(4) 0.0023(4) 0.0029(4)
C4 0.0449(6) 0.0389(5) 0.0302(5) -0.0049(4) 0.0088(4) -0.0039(4)
C5 0.0679(8) 0.0593(8) 0.0336(6) -0.0009(5) 0.0208(5) -0.0005(6)
C6 0.0618(8) 0.0371(6) 0.0503(7) -0.0059(5) 0.0134(6) 0.0069(5)
C7 0.0320(5) 0.0473(6) 0.0364(5) -0.0076(4) 0.0057(4) -0.0123(4)
C8 0.0662(8) 0.0501(7) 0.0545(8) -0.0123(6) 0.0233(7) -0.0300(6)
C9 0.0353(6) 0.0871(11) 0.0538(8) -0.0189(7) -0.0061(5) -0.0080(6)
C10 0.0239(4) 0.0366(5) 0.0465(6) 0.0079(4) 0.0043(4) 0.0051(4)
C11 0.0366(6) 0.0699(9) 0.0554(7) 0.0028(7) 0.0147(5) 0.0002(6)
C12 0.0381(7) 0.0847(11) 0.0857(11) 0.0126(9) 0.0276(7) 0.0025(7)
C13 0.0287(6) 0.0700(10) 0.1097(14) 0.0023(9) 0.0156(7) -0.0079(6)
C14 0.0371(7) 0.0691(10) 0.0956(13) -0.0205(9) 0.0076(7) -0.0128(6)
C15 0.0334(5) 0.0532(7) 0.0628(8) -0.0085(6) 0.0090(5) -0.0050(5)
C16 0.0323(5) 0.0325(5) 0.0243(4) 0.0052(3) 0.0036(3) -0.0037(4)
C17 0.0414(5) 0.0430(6) 0.0300(5) -0.0018(4) 0.0062(4) -0.0123(5)
C18 0.0600(8) 0.0539(7) 0.0367(6) -0.0125(5) 0.0143(5) -0.0152(6)
C19 0.0596(8) 0.0624(8) 0.0417(6) -0.0089(6) 0.0236(6) -0.0090(6)
C20 0.0414(6) 0.0577(7) 0.0422(6) -0.0008(5) 0.0161(5) -0.0120(5)
C21 0.0371(5) 0.0399(5) 0.0316(5) 0.0001(4) 0.0078(4) -0.0095(4)
C22 0.0287(4) 0.0277(4) 0.0310(5) 0.0067(3) 0.0036(4) 0.0004(3)
C23 0.0460(6) 0.0403(6) 0.0352(5) 0.0144(4) 0.0066(4) 0.0028(5)
C24 0.0410(6) 0.0281(5) 0.0442(6) 0.0043(4) 0.0031(4) -0.0052(4)
C25 0.0336(5) 0.0393(5) 0.0456(6) 0.0075(5) 0.0088(4) 0.0081(4)

loop_
_atom_type_symbol
_atom_type_description
_atom_type_scat_dispersion_real
_atom_type_scat_dispersion_imag
_atom_type_scat_source
C C 0.0033 0.0016 'International Tables Vol C Tables 4.2.6.8 and 6.1.1.4'
H H 0.0000 0.0000 'International Tables Vol C Tables 4.2.6.8 and 6.1.1.4'
N N 0.0061 0.0033 'International Tables Vol C Tables 4.2.6.8 and 6.1.1.4'
O O 0.0106 0.0060 'International Tables Vol C Tables 4.2.6.8 and 6.1.1.4'

loop_
_geom_angle_atom_site_label_1
_geom_angle_atom_site_label_2
_geom_angle_atom_site_label_3
_geom_angle
C7 N1 C1 118.85(8)
C7 N1 C4 114.41(8)
C1 N1 C4 123.27(8)
C3 O1 C2 104.58(7)
C3 O2 C1 110.40(7)
O2 C1 N1 107.04(7)
O2 C1 C22 105.03(7)
N1 C1 C22 112.85(7)
O2 C1 C2 100.31(7)
N1 C1 C2 113.19(7)
C22 C1 C2 116.74(8)
O1 C2 C16 107.40(7)
O1 C2 C1 102.53(7)
C16 C2 C1 125.00(8)
O1 C3 O2 106.02(7)
O1 C3 C10 111.79(9)
O2 C3 C10 110.69(8)
N1 C4 C5 114.33(10)
N1 C4 C6 117.41(9)
C5 C4 C6 109.92(11)
N1 C7 C9 111.11(10)
N1 C7 C8 115.23(10)
C9 C7 C8 109.31(11)
C15 C10 C11 119.51(11)
C15 C10 C3 121.35(10)
C11 C10 C3 119.07(11)
C10 C11 C12 119.78(14)
C13 C12 C11 120.38(15)
C14 C13 C12 119.87(13)
C13 C14 C15 120.32(16)
C10 C15 C14 120.13(14)
C21 C16 C17 117.84(9)
C21 C16 C2 121.01(9)
C17 C16 C2 120.89(9)
C18 C17 C16 120.79(10)
C19 C18 C17 120.65(11)
C20 C19 C18 119.35(11)
C19 C20 C21 120.08(11)
C20 C21 C16 121.22(10)
C23 C22 C24 107.33(9)
C23 C22 C25 107.66(8)
C24 C22 C25 107.64(9)
C23 C22 C1 108.94(8)
C24 C22 C1 110.65(8)
C25 C22 C1 114.36(8)

loop_
_geom_bond_atom_site_label_1
_geom_bond_atom_site_label_2
_geom_bond_distance
N1 C7 1.4710(13)
N1 C1 1.4716(12)
N1 C4 1.4810(14)
O1 C3 1.4015(13)
O1 C2 1.4343(11)
O2 C3 1.4353(11)
O2 C1 1.4407(11)
C1 C22 1.5846(13)
C1 C2 1.6118(12)
C2 C16 1.5178(14)
C3 C10 1.5091(14)
C4 C5 1.5278(16)
C4 C6 1.5380(18)
C7 C9 1.5423(17)
C7 C8 1.5431(18)
C10 C15 1.3871(18)
C10 C11 1.3904(17)
C11 C12 1.396(2)
C12 C13 1.380(3)
C13 C14 1.376(3)
C14 C15 1.3933(18)
C16 C21 1.3973(14)
C16 C17 1.3988(14)
C17 C18 1.3870(16)
C18 C19 1.3866(19)
C19 C20 1.3848(19)
C20 C21 1.3916(16)
C22 C23 1.5382(14)
C22 C24 1.5405(14)
C22 C25 1.5405(14)
